data_4344150
loop_
_publ_author_name
'Dommaschk, Marcel'
'Thoms, Vanessa'
'Sch\"utt, Christian'
'N\"ather, Christian'
'Puttreddy, Rakesh'
'Rissanen, Kari'
'Herges, Rainer'

_publ_section_title
;
 Coordination-Induced Spin-State Switching with Nickel Chlorin and Nickel
 Isobacteriochlorin.
;
_journal_issue 19
_journal_name_full 'Inorganic chemistry'
_journal_page_first 9390
_journal_page_last 9392
_journal_paper_doi 10.1021/acs.inorgchem.5b01756
_journal_volume 54
_journal_year 2015
_chemical_formula_sum 'C47 H15 F20 N5 Ni'
_chemical_formula_weight 1088.35
_chemical_name_systematic
;
 ?
;
_space_group_crystal_system monoclinic
_space_group_IT_number 14
_space_group_name_Hall '-P 2ybc'
_space_group_name_H-M_alt 'P 1 21/c 1'
_symmetry_space_group_name_Hall '-P 2ybc'
_symmetry_space_group_name_H-M 'P 1 21/c 1'
_atom_sites_solution_hydrogens geom
_audit_creation_method SHELXL-2014
_cell_angle_alpha 90
_cell_angle_beta 108.180(4)
_cell_angle_gamma 90
_cell_formula_units_Z 4
_cell_length_a 15.1307(8)
_cell_length_b 13.1247(4)
_cell_length_c 27.8511(13)
_cell_measurement_reflns_used 35365
_cell_measurement_temperature 170(2)
_cell_measurement_theta_max 24.94
_cell_measurement_theta_min 1.42
_cell_volume 5254.7(4)
_computing_cell_refinement 'X-Area (STOE & CIE, 2008'
_computing_data_collection 'X-Area (STOE & CIE, 2008'
_computing_data_reduction 'X-Area (STOE & CIE, 2008'
_computing_structure_refinement 'SHELXL-2014 (Sheldrick, 2014)'
_computing_structure_solution 'SHELXS-97 (Sheldrick, 2008)'
_diffrn_ambient_temperature 170(2)
_diffrn_measured_fraction_theta_full 0.951
_diffrn_measured_fraction_theta_max 0.994
_diffrn_measurement_device_type 'IPDS-2 (STOE & CIE)'
_diffrn_measurement_method 'Omega scans'
_diffrn_radiation_type MoK\a
_diffrn_radiation_wavelength 0.71073
_diffrn_reflns_av_R_equivalents 0.1291
_diffrn_reflns_av_unetI/netI 0.0902
_diffrn_reflns_laue_measured_fraction_full 0.951
_diffrn_reflns_laue_measured_fraction_max 0.994
_diffrn_reflns_limit_h_max 15
_diffrn_reflns_limit_h_min -17
_diffrn_reflns_limit_k_max 15
_diffrn_reflns_limit_k_min -13
_diffrn_reflns_limit_l_max 32
_diffrn_reflns_limit_l_min -32
_diffrn_reflns_number 35365
_diffrn_reflns_point_group_measured_fraction_full 0.951
_diffrn_reflns_point_group_measured_fraction_max 0.994
_diffrn_reflns_theta_full 25.242
_diffrn_reflns_theta_max 24.837
_diffrn_reflns_theta_min 1.417
_exptl_absorpt_coefficient_mu 0.476
_exptl_absorpt_correction_type none
_exptl_crystal_colour colorless
_exptl_crystal_density_diffrn 1.376
_exptl_crystal_description block
_exptl_crystal_F_000 2160
_exptl_crystal_size_max 0.14
_exptl_crystal_size_mid 0.05
_exptl_crystal_size_min 0.04
_platon_squeeze_details
;
;
_refine_diff_density_max 1.373
_refine_diff_density_min -0.680
_refine_diff_density_rms 0.115
_refine_ls_extinction_method none
_refine_ls_goodness_of_fit_ref 1.050
_refine_ls_hydrogen_treatment constr
_refine_ls_matrix_type full
_refine_ls_number_parameters 758
_refine_ls_number_reflns 9037
_refine_ls_number_restraints 128
_refine_ls_restrained_S_all 1.044
_refine_ls_R_factor_all 0.1295
_refine_ls_R_factor_gt 0.0959
_refine_ls_shift/su_max 0.019
_refine_ls_shift/su_mean 0.001
_refine_ls_structure_factor_coef Fsqd
_refine_ls_weighting_details 'w=1/[\s^2^(Fo^2^)+(0.1662P)^2^] where P=(Fo^2^+2Fc^2^)/3'
_refine_ls_weighting_scheme calc
_refine_ls_wR_factor_gt 0.2516
_refine_ls_wR_factor_ref 0.2742
_reflns_Friedel_coverage 0.000
_reflns_number_gt 5837
_reflns_number_total 9037
_reflns_threshold_expression 'I > 2\s(I)'
_cod_data_source_file ic5b01756_si_002.cif
_cod_data_source_block herges97_(2)
_cod_depositor_comments 'Adding full bibliography for 4344148--4344152.cif.'
_cod_database_code 4344150
_shelx_space_group_comment
;
The symmetry employed for this shelxl refinement is uniquely defined
by the following loop, which should always be used as a source of
symmetry information in preference to the above space-group names.
They are only intended as comments.
;
_shelxl_version_number 2014-3

loop_
_space_group_symop_operation_xyz
'x, y, z'
'-x, y+1/2, -z+1/2'
'-x, -y, -z'
'x, -y-1/2, z-1/2'

loop_
_atom_site_label
_atom_site_type_symbol
_atom_site_fract_x
_atom_site_fract_y
_atom_site_fract_z
_atom_site_U_iso_or_equiv
_atom_site_adp_type
_atom_site_occupancy
_atom_site_site_symmetry_order
_atom_site_calc_flag
_atom_site_refinement_flags_posn
_atom_site_refinement_flags_adp
_atom_site_refinement_flags_occupancy
_atom_site_disorder_assembly
_atom_site_disorder_group
Ni1 Ni 0.34795(6) 0.41405(6) 0.73905(3) 0.0423(3) Uani 1 1 d . . . . .
N1 N 0.4635(4) 0.5049(4) 0.74355(18) 0.0443(11) Uani 1 1 d . . . . .
N2 N 0.3749(3) 0.4285(4) 0.81484(18) 0.0410(11) Uani 1 1 d . . . . .
N3 N 0.2179(4) 0.3606(4) 0.73358(19) 0.0446(11) Uani 1 1 d . . . . .
N4 N 0.3060(4) 0.4274(4) 0.6626(2) 0.0464(12) Uani 1 1 d . . . . .
C1 C 0.4906(5) 0.5395(5) 0.7047(2) 0.0448(14) Uani 1 1 d . . . . .
C2 C 0.5812(5) 0.5938(5) 0.7208(3) 0.0530(15) Uani 1 1 d . . . . .
H2 H 0.6255 0.5565 0.7070 0.064 Uiso 1 1 calc R U . . .
C3 C 0.6140(4) 0.5826(5) 0.7776(2) 0.0454(13) Uani 1 1 d . . . . .
H3 H 0.6711 0.5392 0.7892 0.054 Uiso 1 1 calc R U . . .
C4 C 0.5318(4) 0.5306(4) 0.7877(2) 0.0431(13) Uani 1 1 d . . . . .
C5 C 0.5293(4) 0.5058(5) 0.8355(2) 0.0438(13) Uani 1 1 d . . . . .
C6 C 0.4564(4) 0.4578(5) 0.8485(2) 0.0454(14) Uani 1 1 d . . . . .
C7 C 0.4560(5) 0.4360(5) 0.9000(2) 0.0510(16) Uani 1 1 d . . . . .
H7 H 0.5050 0.4491 0.9303 0.061 Uiso 1 1 calc R U . . .
C8 C 0.3756(4) 0.3949(5) 0.8962(2) 0.0479(15) Uani 1 1 d . . . . .
H8 H 0.3559 0.3718 0.9236 0.058 Uiso 1 1 calc R U . . .
C9 C 0.3218(4) 0.3907(5) 0.8438(2) 0.0492(15) Uani 1 1 d . . . . .
C10 C 0.2329(4) 0.3503(5) 0.8235(2) 0.0448(14) Uani 1 1 d . . . . .
C11 C 0.1792(5) 0.3419(5) 0.7721(2) 0.0525(15) Uani 1 1 d . . . . .
C12 C 0.0861(5) 0.3121(6) 0.7526(3) 0.0610(18) Uani 1 1 d . . . . .
H12 H 0.0459 0.2955 0.7717 0.073 Uiso 1 1 calc R U . . .
C13 C 0.0637(6) 0.3110(6) 0.7016(3) 0.0633(18) Uani 1 1 d . . . . .
H13 H 0.0053 0.2931 0.6781 0.076 Uiso 1 1 calc R U . . .
C14 C 0.1470(4) 0.3429(5) 0.6898(2) 0.0462(14) Uani 1 1 d . . . . .
C15 C 0.1525(4) 0.3482(5) 0.6401(2) 0.0451(14) Uani 1 1 d . . . . .
C16 C 0.2271(6) 0.3871(6) 0.6277(3) 0.064(2) Uani 1 1 d . . . . .
C17 C 0.2312(5) 0.4000(5) 0.5785(2) 0.0521(16) Uani 1 1 d . . . . .
H17 H 0.1855 0.3788 0.5483 0.062 Uiso 1 1 calc R U . . .
C18 C 0.3097(5) 0.4469(5) 0.5818(2) 0.0505(15) Uani 1 1 d . . . . .
H18 H 0.3319 0.4639 0.5544 0.061 Uiso 1 1 calc R U . . .
C19 C 0.3556(5) 0.4676(5) 0.6344(2) 0.0469(14) Uani 1 1 d . . . . .
C20 C 0.4404(5) 0.5221(5) 0.6527(2) 0.0521(16) Uani 1 1 d . . . . .
C21 C 0.5872(5) 0.7076(5) 0.7103(2) 0.0481(14) Uani 1 1 d . . . . .
H21A H 0.6462 0.7227 0.7033 0.058 Uiso 1 1 calc R U . . .
H21B H 0.5348 0.7279 0.6804 0.058 Uiso 1 1 calc R U . . .
N5 N 0.5831(4) 0.7653(4) 0.75608(17) 0.0422(11) Uani 1 1 d . . . . .
C22 C 0.6359(5) 0.6977(5) 0.7974(2) 0.0459(14) Uani 1 1 d . . . . .
H22A H 0.6167 0.7088 0.8278 0.055 Uiso 1 1 calc R U . . .
H22B H 0.7034 0.7117 0.8061 0.055 Uiso 1 1 calc R U . . .
C23 C 0.4845(5) 0.7778(6) 0.7557(3) 0.0624(18) Uani 1 1 d . . . . .
H23A H 0.4546 0.7108 0.7526 0.094 Uiso 1 1 calc R U . . .
H23B H 0.4507 0.8205 0.7270 0.094 Uiso 1 1 calc R U . . .
H23C H 0.4836 0.8102 0.7872 0.094 Uiso 1 1 calc R U . . .
C31 C 0.6159(5) 0.5313(5) 0.8788(2) 0.0477(14) Uani 1 1 d . . . . .
C32 C 0.6971(5) 0.4735(5) 0.8863(2) 0.0472(14) Uani 1 1 d . . . . .
C33 C 0.7782(5) 0.4927(6) 0.9231(2) 0.0572(17) Uani 1 1 d . . . . .
C34 C 0.7796(5) 0.5747(6) 0.9563(2) 0.0563(17) Uani 1 1 d . . . . .
C35 C 0.6997(6) 0.6286(5) 0.9511(2) 0.0561(17) Uani 1 1 d . . . . .
C36 C 0.6209(4) 0.6087(4) 0.9134(2) 0.0424(13) Uani 1 1 d . . . . .
F31 F 0.6957(3) 0.3954(3) 0.85449(15) 0.0615(10) Uani 1 1 d . . . . .
F32 F 0.8534(3) 0.4414(4) 0.92799(16) 0.0702(12) Uani 1 1 d . . . . .
F33 F 0.8589(3) 0.5989(4) 0.99237(16) 0.0708(12) Uani 1 1 d . . . . .
F34 F 0.7042(3) 0.7064(3) 0.98484(15) 0.0684(11) Uani 1 1 d . . . . .
F35 F 0.5461(3) 0.6673(3) 0.90811(15) 0.0644(11) Uani 1 1 d . . . . .
C41 C 0.1827(5) 0.3117(6) 0.8596(2) 0.0551(17) Uani 1 1 d . . . . .
C42 C 0.1135(5) 0.3606(6) 0.8696(2) 0.0584(17) Uani 1 1 d . . . . .
C43 C 0.0698(5) 0.3216(7) 0.9041(3) 0.0636(19) Uani 1 1 d . . . . .
C44 C 0.1006(5) 0.2301(6) 0.9265(2) 0.0589(18) Uani 1 1 d . . . . .
C45 C 0.1677(5) 0.1796(7) 0.9177(3) 0.0620(19) Uani 1 1 d . . . . .
C46 C 0.2102(5) 0.2198(6) 0.8832(2) 0.0567(17) Uani 1 1 d . . . . .
F41 F 0.0835(3) 0.4521(4) 0.84798(18) 0.0756(12) Uani 1 1 d . . . . .
F42 F 0.0004(3) 0.3736(4) 0.91276(18) 0.0794(13) Uani 1 1 d . . . . .
F43 F 0.0599(3) 0.1925(4) 0.96025(16) 0.0749(12) Uani 1 1 d . . . . .
F44 F 0.1975(4) 0.0894(4) 0.9404(2) 0.0867(14) Uani 1 1 d . . . . .
F45 F 0.2794(3) 0.1629(4) 0.87514(17) 0.0736(12) Uani 1 1 d . . . . .
C51 C 0.0661(4) 0.3178(5) 0.5986(2) 0.0454(14) Uani 1 1 d . . . . .
C52 C 0.0450(5) 0.2161(5) 0.5861(2) 0.0521(16) Uani 1 1 d . . . . .
C53 C -0.0307(5) 0.1883(6) 0.5478(3) 0.0593(18) Uani 1 1 d . . . . .
C54 C -0.0916(5) 0.2622(6) 0.5198(2) 0.0537(16) Uani 1 1 d . . . . .
C55 C -0.0718(5) 0.3637(6) 0.5316(3) 0.0565(17) Uani 1 1 d . . . . .
C56 C 0.0050(5) 0.3895(5) 0.5693(2) 0.0535(16) Uani 1 1 d . . . . .
F51 F 0.1020(3) 0.1445(3) 0.61231(16) 0.0691(12) Uani 1 1 d . . . . .
F52 F -0.0495(4) 0.0884(3) 0.53712(18) 0.0786(13) Uani 1 1 d . . . . .
F53 F -0.1675(3) 0.2354(4) 0.48171(16) 0.0729(12) Uani 1 1 d . . . . .
F54 F -0.1291(3) 0.4343(4) 0.50286(17) 0.0775(13) Uani 1 1 d . . . . .
F55 F 0.0232(3) 0.4885(3) 0.57904(17) 0.0716(12) Uani 1 1 d . . . . .
C61 C 0.482(4) 0.570(4) 0.6151(14) 0.056(12) Uani 0.5 1 d . . P A 1
C62 C 0.548(4) 0.492(3) 0.6042(15) 0.078(7) Uani 0.5 1 d . U P A 1
C63 C 0.588(2) 0.515(2) 0.5628(10) 0.087(5) Uani 0.5 1 d . U P A 1
C64 C 0.560(3) 0.605(3) 0.5358(12) 0.079(5) Uani 0.5 1 d . U P A 1
C65 C 0.496(2) 0.670(3) 0.5459(11) 0.071(5) Uani 0.5 1 d . U P A 1
C66 C 0.463(3) 0.653(4) 0.590(3) 0.057(7) Uani 0.5 1 d . U P A 1
F61 F 0.570(2) 0.415(3) 0.6216(12) 0.123(11) Uani 0.5 1 d . U P A 1
F62 F 0.6471(16) 0.4564(18) 0.5523(7) 0.100(5) Uani 0.5 1 d . U P A 1
F63 F 0.586(2) 0.632(3) 0.4948(11) 0.137(10) Uani 0.5 1 d . U P A 1
F64 F 0.4720(16) 0.753(2) 0.5257(11) 0.109(6) Uani 0.5 1 d . U P A 1
F65 F 0.4018(16) 0.702(2) 0.5983(9) 0.076(5) Uani 0.5 1 d . U P A 1
C61' C 0.477(5) 0.559(4) 0.6120(18) 0.065(14) Uani 0.5 1 d . . P A 2
C62' C 0.541(3) 0.507(3) 0.5953(12) 0.069(10) Uani 0.5 1 d . U P A 2
C63' C 0.556(2) 0.564(3) 0.5491(11) 0.081(7) Uani 0.5 1 d . U P A 2
C64' C 0.521(2) 0.641(2) 0.5320(10) 0.074(6) Uani 0.5 1 d . U P A 2
C65' C 0.4566(19) 0.692(2) 0.5481(8) 0.070(6) Uani 0.5 1 d . U P A 2
C66' C 0.441(4) 0.641(5) 0.586(2) 0.072(11) Uani 0.5 1 d . U P A 2
F62' F 0.6224(16) 0.498(2) 0.5372(8) 0.123(8) Uani 0.5 1 d . U P A 2
F63' F 0.5518(19) 0.670(2) 0.4937(8) 0.136(11) Uani 0.5 1 d . U P A 2
F64' F 0.429(2) 0.7769(14) 0.5212(10) 0.137(11) Uani 0.5 1 d . U P A 2
F65' F 0.3702(15) 0.7089(18) 0.6018(10) 0.077(6) Uani 0.5 1 d . U P A 2
F61' F 0.5763(10) 0.420(2) 0.6229(10) 0.083(7) Uani 0.5 1 d . U P A 2

loop_
_atom_site_aniso_label
_atom_site_aniso_U_11
_atom_site_aniso_U_22
_atom_site_aniso_U_33
_atom_site_aniso_U_23
_atom_site_aniso_U_13
_atom_site_aniso_U_12
Ni1 0.0510(5) 0.0424(4) 0.0356(4) 0.0003(3) 0.0165(3) 0.0005(3)
N1 0.056(3) 0.039(3) 0.040(2) 0.001(2) 0.018(2) -0.001(2)
N2 0.043(3) 0.039(3) 0.047(3) 0.006(2) 0.023(2) 0.002(2)
N3 0.047(3) 0.048(3) 0.045(3) 0.003(2) 0.023(2) 0.002(2)
N4 0.044(3) 0.043(3) 0.052(3) -0.006(2) 0.015(2) 0.005(2)
C1 0.057(4) 0.049(3) 0.031(3) 0.005(2) 0.018(2) 0.010(3)
C2 0.062(4) 0.044(3) 0.059(4) -0.005(3) 0.028(3) -0.006(3)
C3 0.050(3) 0.045(3) 0.046(3) 0.004(3) 0.022(3) 0.012(3)
C4 0.050(3) 0.040(3) 0.041(3) 0.004(2) 0.016(3) -0.002(3)
C5 0.047(3) 0.045(3) 0.041(3) 0.002(2) 0.017(3) 0.002(3)
C6 0.053(4) 0.045(3) 0.042(3) 0.003(3) 0.021(3) 0.000(3)
C7 0.056(4) 0.050(4) 0.040(3) -0.009(3) 0.006(3) -0.002(3)
C8 0.050(3) 0.057(4) 0.040(3) 0.004(3) 0.020(3) -0.015(3)
C9 0.047(3) 0.067(4) 0.038(3) 0.002(3) 0.019(3) -0.005(3)
C10 0.040(3) 0.064(4) 0.035(3) 0.001(3) 0.019(2) 0.004(3)
C11 0.061(4) 0.057(4) 0.041(3) -0.002(3) 0.018(3) -0.003(3)
C12 0.057(4) 0.076(5) 0.054(4) 0.004(3) 0.023(3) 0.001(4)
C13 0.064(4) 0.074(5) 0.061(4) -0.002(4) 0.031(3) 0.002(4)
C14 0.039(3) 0.052(3) 0.044(3) -0.003(3) 0.008(2) 0.001(3)
C15 0.045(3) 0.051(3) 0.039(3) 0.005(3) 0.012(2) -0.002(3)
C16 0.071(5) 0.063(4) 0.046(4) -0.006(3) 0.003(3) 0.011(4)
C17 0.065(4) 0.049(4) 0.040(3) -0.003(3) 0.013(3) -0.007(3)
C18 0.061(4) 0.057(4) 0.034(3) -0.006(3) 0.016(3) 0.001(3)
C19 0.054(4) 0.045(3) 0.043(3) 0.000(3) 0.017(3) 0.000(3)
C20 0.069(4) 0.056(4) 0.034(3) 0.001(3) 0.020(3) -0.008(3)
C21 0.060(4) 0.052(4) 0.037(3) -0.006(3) 0.024(3) -0.003(3)
N5 0.049(3) 0.039(2) 0.040(2) -0.005(2) 0.015(2) 0.000(2)
C22 0.055(4) 0.047(3) 0.037(3) 0.002(2) 0.015(3) 0.001(3)
C23 0.063(4) 0.048(4) 0.084(5) -0.006(3) 0.035(4) -0.013(3)
C31 0.055(4) 0.059(4) 0.034(3) 0.003(3) 0.020(3) -0.006(3)
C32 0.060(4) 0.042(3) 0.045(3) 0.001(3) 0.023(3) 0.003(3)
C33 0.057(4) 0.071(5) 0.044(3) 0.012(3) 0.015(3) 0.002(4)
C34 0.060(4) 0.064(4) 0.042(3) -0.003(3) 0.011(3) -0.007(3)
C35 0.081(5) 0.040(3) 0.046(3) -0.003(3) 0.019(3) 0.007(3)
C36 0.044(3) 0.038(3) 0.043(3) -0.004(2) 0.010(2) 0.006(2)
F31 0.072(3) 0.058(2) 0.057(2) -0.0005(17) 0.0231(19) 0.0187(19)
F32 0.065(3) 0.077(3) 0.072(3) 0.013(2) 0.026(2) 0.027(2)
F33 0.058(2) 0.086(3) 0.061(2) -0.008(2) 0.0072(19) -0.006(2)
F34 0.082(3) 0.068(3) 0.053(2) -0.0245(19) 0.017(2) -0.006(2)
F35 0.075(3) 0.063(2) 0.056(2) -0.0145(18) 0.0209(19) 0.013(2)
C41 0.049(4) 0.077(5) 0.043(3) 0.006(3) 0.019(3) 0.007(3)
C42 0.071(4) 0.067(4) 0.044(3) -0.006(3) 0.028(3) -0.002(4)
C43 0.058(4) 0.078(5) 0.060(4) -0.021(4) 0.026(3) -0.012(4)
C44 0.059(4) 0.083(5) 0.041(3) -0.009(3) 0.025(3) -0.019(4)
C45 0.048(4) 0.086(5) 0.049(4) 0.015(3) 0.010(3) -0.014(4)
C46 0.057(4) 0.066(4) 0.050(3) 0.001(3) 0.021(3) -0.005(3)
F41 0.077(3) 0.078(3) 0.079(3) 0.007(2) 0.035(2) 0.008(2)
F42 0.077(3) 0.095(3) 0.079(3) -0.010(2) 0.043(2) -0.001(3)
F43 0.077(3) 0.097(3) 0.059(2) 0.005(2) 0.033(2) -0.012(3)
F44 0.097(4) 0.088(3) 0.084(3) 0.026(3) 0.041(3) 0.004(3)
F45 0.075(3) 0.080(3) 0.077(3) 0.012(2) 0.040(2) 0.007(2)
C51 0.043(3) 0.052(4) 0.040(3) -0.001(3) 0.010(2) 0.002(3)
C52 0.047(3) 0.058(4) 0.049(3) 0.004(3) 0.011(3) 0.010(3)
C53 0.071(5) 0.056(4) 0.049(3) -0.010(3) 0.018(3) -0.009(3)
C54 0.051(4) 0.064(4) 0.042(3) -0.002(3) 0.009(3) -0.005(3)
C55 0.054(4) 0.062(4) 0.053(4) 0.003(3) 0.014(3) 0.009(3)
C56 0.061(4) 0.048(4) 0.049(3) -0.001(3) 0.014(3) 0.003(3)
F51 0.077(3) 0.055(2) 0.067(2) -0.0001(19) 0.010(2) 0.004(2)
F52 0.089(3) 0.059(2) 0.075(3) -0.010(2) 0.008(2) -0.002(2)
F53 0.069(3) 0.078(3) 0.061(2) -0.007(2) 0.005(2) -0.001(2)
F54 0.080(3) 0.071(3) 0.069(3) 0.003(2) 0.006(2) 0.014(2)
F55 0.081(3) 0.052(2) 0.074(3) 0.000(2) 0.012(2) 0.001(2)
C61 0.08(2) 0.06(2) 0.037(17) 0.020(15) 0.031(17) -0.016(15)
C62 0.120(19) 0.066(12) 0.050(13) -0.027(9) 0.030(12) -0.030(14)
C63 0.112(15) 0.084(11) 0.074(11) -0.033(8) 0.045(11) -0.033(9)
C64 0.079(13) 0.104(14) 0.070(12) -0.011(9) 0.046(10) -0.047(9)
C65 0.080(16) 0.078(12) 0.062(12) -0.001(10) 0.031(9) -0.042(8)
C66 0.062(16) 0.049(12) 0.068(17) -0.009(9) 0.029(14) -0.025(11)
F61 0.19(2) 0.094(16) 0.091(17) -0.002(12) 0.048(14) 0.006(15)
F62 0.097(12) 0.133(13) 0.072(11) -0.023(9) 0.029(8) -0.015(8)
F63 0.21(2) 0.148(17) 0.101(11) -0.020(10) 0.116(13) -0.045(14)
F64 0.129(14) 0.112(12) 0.075(10) 0.026(9) 0.017(11) -0.016(9)
F65 0.079(12) 0.093(11) 0.054(7) 0.019(6) 0.019(7) 0.018(9)
C61' 0.08(2) 0.059(18) 0.050(19) -0.034(16) 0.015(15) -0.020(15)
C62' 0.068(12) 0.11(2) 0.045(12) -0.001(11) 0.045(11) -0.028(13)
C63' 0.082(14) 0.095(19) 0.074(15) -0.019(13) 0.036(12) -0.016(15)
C64' 0.084(16) 0.093(16) 0.060(11) 0.000(10) 0.043(10) 0.008(11)
C65' 0.077(14) 0.093(15) 0.043(9) 0.014(9) 0.024(9) -0.009(11)
C66' 0.08(3) 0.08(2) 0.046(10) 0.002(13) 0.012(17) -0.026(19)
F62' 0.099(14) 0.22(3) 0.073(11) -0.016(12) 0.058(11) -0.021(13)
F63' 0.18(2) 0.19(3) 0.055(7) -0.045(11) 0.064(11) -0.108(19)
F64' 0.24(3) 0.065(9) 0.069(8) 0.025(7) -0.012(16) -0.040(12)
F65' 0.087(13) 0.056(7) 0.084(9) -0.002(6) 0.022(9) 0.008(8)
F61' 0.041(6) 0.113(17) 0.106(16) -0.047(11) 0.038(8) -0.002(8)

loop_
_atom_type_symbol
_atom_type_description
_atom_type_scat_dispersion_real
_atom_type_scat_dispersion_imag
_atom_type_scat_source
C C 0.0033 0.0016 'International Tables Vol C Tables 4.2.6.8 and 6.1.1.4'
H H 0.0000 0.0000 'International Tables Vol C Tables 4.2.6.8 and 6.1.1.4'
N N 0.0061 0.0033 'International Tables Vol C Tables 4.2.6.8 and 6.1.1.4'
F F 0.0171 0.0103 'International Tables Vol C Tables 4.2.6.8 and 6.1.1.4'
Ni Ni 0.3393 1.1124 'International Tables Vol C Tables 4.2.6.8 and 6.1.1.4'

loop_
_geom_angle_atom_site_label_1
_geom_angle_atom_site_label_2
_geom_angle_atom_site_label_3
_geom_angle
_geom_angle_site_symmetry_3
N2 Ni1 N4 167.9(2) .
N2 Ni1 N3 89.2(2) .
N4 Ni1 N3 88.4(2) .
N2 Ni1 N1 89.51(19) .
N4 Ni1 N1 89.7(2) .
N3 Ni1 N1 165.2(2) .
N2 Ni1 N5 94.67(18) 2_646
N4 Ni1 N5 97.37(19) 2_646
N3 Ni1 N5 97.3(2) 2_646
N1 Ni1 N5 97.6(2) 2_646
C1 N1 C4 107.6(5) .
C1 N1 Ni1 127.0(4) .
C4 N1 Ni1 125.0(4) .
C6 N2 C9 105.4(5) .
C6 N2 Ni1 126.3(4) .
C9 N2 Ni1 127.1(4) .
C14 N3 C11 104.7(5) .
C14 N3 Ni1 126.3(4) .
C11 N3 Ni1 128.8(4) .
C19 N4 C16 104.7(6) .
C19 N4 Ni1 126.5(4) .
C16 N4 Ni1 128.3(5) .
N1 C1 C20 124.1(6) .
N1 C1 C2 113.6(5) .
C20 C1 C2 122.2(6) .
C1 C2 C3 104.0(5) .
C1 C2 C21 121.0(6) .
C3 C2 C21 106.1(5) .
C2 C3 C4 102.5(5) .
C2 C3 C22 103.4(5) .
C4 C3 C22 117.0(5) .
N1 C4 C5 124.3(6) .
N1 C4 C3 112.0(5) .
C5 C4 C3 123.6(5) .
C4 C5 C6 127.6(6) .
C4 C5 C31 115.9(6) .
C6 C5 C31 116.4(5) .
N2 C6 C5 124.4(5) .
N2 C6 C7 110.0(5) .
C5 C6 C7 125.5(6) .
C8 C7 C6 106.9(5) .
C7 C8 C9 108.5(6) .
C10 C9 N2 124.1(5) .
C10 C9 C8 126.7(6) .
N2 C9 C8 109.2(5) .
C9 C10 C11 128.2(6) .
C9 C10 C41 118.5(5) .
C11 C10 C41 113.3(6) .
N3 C11 C12 111.3(6) .
N3 C11 C10 121.3(6) .
C12 C11 C10 127.4(6) .
C13 C12 C11 107.7(7) .
C12 C13 C14 106.3(6) .
N3 C14 C15 126.4(6) .
N3 C14 C13 109.9(6) .
C15 C14 C13 123.6(6) .
C16 C15 C14 124.6(6) .
C16 C15 C51 119.2(6) .
C14 C15 C51 115.9(6) .
C15 C16 N4 124.0(6) .
C15 C16 C17 125.5(6) .
N4 C16 C17 110.3(7) .
C18 C17 C16 107.7(6) .
C17 C18 C19 107.3(6) .
N4 C19 C20 126.3(5) .
N4 C19 C18 109.8(6) .
C20 C19 C18 123.9(6) .
C19 C20 C1 125.5(6) .
C19 C20 C61' 113(2) .
C1 C20 C61' 121(2) .
C19 C20 C61 118.8(19) .
C1 C20 C61 115.6(19) .
N5 C21 C2 107.9(5) .
C22 N5 C23 111.6(5) .
C22 N5 C21 101.7(5) .
C23 N5 C21 110.7(5) .
C22 N5 Ni1 110.8(4) 2_656
C23 N5 Ni1 110.8(4) 2_656
C21 N5 Ni1 110.8(4) 2_656
N5 C22 C3 107.2(4) .
C36 C31 C32 115.9(6) .
C36 C31 C5 124.0(6) .
C32 C31 C5 120.0(6) .
F31 C32 C33 117.5(6) .
F31 C32 C31 118.6(5) .
C33 C32 C31 123.9(6) .
F32 C33 C32 122.9(7) .
F32 C33 C34 119.6(6) .
C32 C33 C34 117.5(7) .
F33 C34 C35 120.8(6) .
F33 C34 C33 119.8(7) .
C35 C34 C33 119.4(6) .
C36 C35 C34 121.5(6) .
C36 C35 F34 121.3(6) .
C34 C35 F34 117.2(6) .
F35 C36 C35 119.2(5) .
F35 C36 C31 119.0(5) .
C35 C36 C31 121.8(6) .
C42 C41 C46 117.7(7) .
C42 C41 C10 124.4(7) .
C46 C41 C10 117.9(6) .
C41 C42 F41 120.7(7) .
C41 C42 C43 122.1(7) .
F41 C42 C43 117.2(7) .
F42 C43 C44 122.7(7) .
F42 C43 C42 119.8(8) .
C44 C43 C42 117.5(7) .
C45 C44 F43 119.6(7) .
C45 C44 C43 122.4(7) .
F43 C44 C43 118.0(7) .
C44 C45 F44 121.7(7) .
C44 C45 C46 119.1(7) .
F44 C45 C46 119.2(7) .
F45 C46 C41 122.5(6) .
F45 C46 C45 116.4(7) .
C41 C46 C45 121.2(7) .
C52 C51 C56 116.3(5) .
C52 C51 C15 121.6(5) .
C56 C51 C15 122.0(6) .
F51 C52 C53 119.2(6) .
F51 C52 C51 118.8(5) .
C53 C52 C51 122.0(6) .
C52 C53 F52 120.3(7) .
C52 C53 C54 120.2(7) .
F52 C53 C54 119.5(6) .
F53 C54 C55 120.5(6) .
F53 C54 C53 120.8(6) .
C55 C54 C53 118.7(6) .
C56 C55 F54 121.9(7) .
C56 C55 C54 120.0(6) .
F54 C55 C54 118.1(6) .
F55 C56 C55 118.4(6) .
F55 C56 C51 118.8(6) .
C55 C56 C51 122.8(6) .
C66 C61 C62 120(4) .
C66 C61 C20 132(6) .
C62 C61 C20 108(3) .
F61 C62 C63 112(4) .
F61 C62 C61 130(4) .
C63 C62 C61 118(4) .
F62 C63 C64 120(3) .
F62 C63 C62 122(3) .
C64 C63 C62 117(3) .
F63 C64 C65 115(4) .
F63 C64 C63 123(4) .
C65 C64 C63 122(3) .
F64 C65 C64 125(4) .
F64 C65 C66 113(4) .
C64 C65 C66 121(3) .
F65 C66 C61 113(6) .
F65 C66 C65 123(6) .
C61 C66 C65 121(5) .
C66' C61' C62' 116(5) .
C66' C61' C20 119(6) .
C62' C61' C20 124(5) .
F61' C62' C61' 114(3) .
F61' C62' C63' 136(3) .
C61' C62' C63' 110(4) .
C64' C63' F62' 133(4) .
C64' C63' C62' 125(3) .
F62' C63' C62' 101(3) .
C63' C64' F63' 110(4) .
C63' C64' C65' 125(3) .
F63' C64' C65' 125(3) .
C66' C65' F64' 139(4) .
C66' C65' C64' 110(4) .
F64' C65' C64' 111(2) .
C61' C66' C65' 134(6) .
C61' C66' F65' 121(6) .
C65' C66' F65' 104(5) .

loop_
_geom_bond_atom_site_label_1
_geom_bond_atom_site_label_2
_geom_bond_distance
_geom_bond_site_symmetry_2
Ni1 N2 2.030(5) .
Ni1 N4 2.031(5) .
Ni1 N3 2.049(5) .
Ni1 N1 2.087(5) .
Ni1 N5 2.198(5) 2_646
N1 C1 1.351(8) .
N1 C4 1.379(8) .
N2 C6 1.352(8) .
N2 C9 1.394(8) .
N3 C14 1.370(8) .
N3 C11 1.395(9) .
N4 C19 1.352(9) .
N4 C16 1.388(9) .
C1 C20 1.427(8) .
C1 C2 1.485(10) .
C2 C3 1.510(9) .
C2 C21 1.531(9) .
C3 C4 1.519(9) .
C3 C22 1.606(9) .
C4 C5 1.382(8) .
C5 C6 1.413(9) .
C5 C31 1.515(9) .
C6 C7 1.463(9) .
C7 C8 1.305(10) .
C8 C9 1.434(8) .
C9 C10 1.391(9) .
C10 C11 1.413(8) .
C10 C41 1.524(9) .
C11 C12 1.398(10) .
C12 C13 1.354(10) .
C13 C14 1.459(10) .
C14 C15 1.413(9) .
C15 C16 1.377(11) .
C15 C51 1.505(8) .
C16 C17 1.400(10) .
C17 C18 1.316(10) .
C18 C19 1.438(8) .
C19 C20 1.418(10) .
C20 C61' 1.48(5) .
C20 C61 1.51(3) .
C21 N5 1.501(7) .
N5 C22 1.474(7) .
N5 C23 1.499(9) .
N5 Ni1 2.198(5) 2_656
C31 C36 1.386(9) .
C31 C32 1.403(9) .
C32 F31 1.351(7) .
C32 C33 1.354(10) .
C33 F32 1.291(8) .
C33 C34 1.416(11) .
C34 F33 1.340(8) .
C34 C35 1.368(11) .
C35 C36 1.347(9) .
C35 F34 1.376(7) .
C36 F35 1.338(7) .
C41 C42 1.329(10) .
C41 C46 1.375(10) .
C42 F41 1.357(9) .
C42 C43 1.419(11) .
C43 F42 1.336(9) .
C43 C44 1.367(12) .
C44 C45 1.299(11) .
C44 F43 1.366(8) .
C45 F44 1.351(9) .
C45 C46 1.414(10) .
C46 F45 1.361(9) .
C51 C52 1.391(9) .
C51 C56 1.391(9) .
C52 F51 1.330(8) .
C52 C53 1.348(10) .
C53 F52 1.355(8) .
C53 C54 1.397(10) .
C54 F53 1.345(7) .
C54 C55 1.382(10) .
C55 C56 1.344(10) .
C55 F54 1.349(8) .
C56 F55 1.338(8) .
C61 C66 1.28(7) .
C61 C62 1.53(7) .
C62 F61 1.13(6) .
C62 C63 1.49(4) .
C63 F62 1.28(4) .
C63 C64 1.40(5) .
C64 F63 1.37(4) .
C64 C65 1.38(5) .
C65 F64 1.22(4) .
C65 C66 1.47(7) .
C66 F65 1.22(6) .
C61' C66' 1.32(8) .
C61' C62' 1.38(7) .
C62' F61' 1.39(5) .
C62' C63' 1.57(4) .
C63' C64' 1.17(4) .
C63' F62' 1.44(4) .
C64' F63' 1.35(4) .
C64' C65' 1.37(3) .
C65' C66' 1.34(7) .
C65' F64' 1.34(3) .
C66' F65' 1.55(7) .

loop_
_platon_squeeze_void_nr
_platon_squeeze_void_average_x
_platon_squeeze_void_average_y
_platon_squeeze_void_average_z
_platon_squeeze_void_volume
_platon_squeeze_void_count_electrons
1 1.000 0.017 0.250 786.3 285.3
2 1.000 0.157 0.750 786.3 294.4
